data_7011418
loop_
_publ_author_name
'Yeh, Chen-Yu'
'Chou, Chung-Hsien'
'Pan, Kun-Chih'
'Wang, Chih-Chieh'
'Lee, Gene-Hsiang'
'Su, Y. Oliver'
'Peng, Shie-Ming'

_publ_section_title
;
 Linear pentacobalt complexes: synthesis, structures, and physical
 properties of neutral and one-electron oxidation compounds
;
_journal_issue 13
_journal_name_full 'Journal of the Chemical Society, Dalton Transactions'
_journal_page_first 2670
_journal_paper_doi 10.1039/b111462j
_journal_year 2002
_chemical_formula_sum 'C64 H48 Cl4 Co5 F6 N20 O6 S2'
_chemical_formula_weight 1807.79
_chemical_name_systematic
; 
? 
;
_space_group_IT_number 15
_symmetry_cell_setting monoclinic
_symmetry_space_group_name_Hall '-C 2yc'
_symmetry_space_group_name_H-M 'C 1 2/c 1'
_atom_sites_solution_hydrogens geom
_atom_sites_solution_primary direct
_atom_sites_solution_secondary difmap
_audit_creation_method SHELXL-97
_cell_angle_alpha 90.00
_cell_angle_beta 103.1489(7)
_cell_angle_gamma 90.00
_cell_formula_units_Z 4
_cell_length_a 24.2255(4)
_cell_length_b 15.2801(3)
_cell_length_c 19.3286(3)
_cell_measurement_reflns_used all
_cell_measurement_temperature 150(1)
_cell_measurement_theta_max 27.50
_cell_measurement_theta_min 1.73
_cell_volume 6967.2(2)
_computing_cell_refinement DENZO-SMN
_computing_data_collection 'NONIUS COLLECT'
_computing_data_reduction DENZO-SMN
_computing_molecular_graphics SHELXTL
_computing_publication_material SHELXTL
_computing_structure_refinement 'SHELXL-97 (Sheldrick, 1997)'
_computing_structure_solution 'SHELXS-97 (Sheldrick, 1990)'
_diffrn_ambient_temperature 150(1)
_diffrn_measured_fraction_theta_full 1.000
_diffrn_measured_fraction_theta_max 1.000
_diffrn_measurement_device_type 'NONIUS KappaCCD'
_diffrn_measurement_method 'phi and omega scans'
_diffrn_radiation_monochromator graphite
_diffrn_radiation_source 'fine-focus sealed tube'
_diffrn_radiation_type MoK\a
_diffrn_radiation_wavelength 0.71073
_diffrn_reflns_av_R_equivalents 0.0556
_diffrn_reflns_av_sigmaI/netI 0.0598
_diffrn_reflns_limit_h_max 31
_diffrn_reflns_limit_h_min -31
_diffrn_reflns_limit_k_max 19
_diffrn_reflns_limit_k_min -19
_diffrn_reflns_limit_l_max 25
_diffrn_reflns_limit_l_min -24
_diffrn_reflns_number 24766
_diffrn_reflns_theta_full 27.50
_diffrn_reflns_theta_max 27.50
_diffrn_reflns_theta_min 1.73
_diffrn_standards_decay_% 0
_exptl_absorpt_coefficient_mu 1.463
_exptl_absorpt_correction_T_max 0.883
_exptl_absorpt_correction_T_min 0.793
_exptl_absorpt_correction_type multi-scan
_exptl_crystal_colour dark
_exptl_crystal_density_diffrn 1.723
_exptl_crystal_density_meas ?
_exptl_crystal_density_method 'not measured'
_exptl_crystal_description plate
_exptl_crystal_F_000 3636
_exptl_crystal_size_max 0.25
_exptl_crystal_size_mid 0.20
_exptl_crystal_size_min 0.10
_refine_diff_density_max 1.421
_refine_diff_density_min -1.038
_refine_diff_density_rms 0.317
_refine_ls_extinction_coef 0.00209(18)
_refine_ls_extinction_expression Fc^*^=kFc[1+0.001xFc^2^\l^3^/sin(2\q)]^-1/4^
_refine_ls_extinction_method SHELXL
_refine_ls_goodness_of_fit_ref 1.051
_refine_ls_hydrogen_treatment mixed
_refine_ls_matrix_type full
_refine_ls_number_parameters 478
_refine_ls_number_reflns 8002
_refine_ls_number_restraints 4
_refine_ls_restrained_S_all 1.054
_refine_ls_R_factor_all 0.1080
_refine_ls_R_factor_gt 0.0635
_refine_ls_shift/su_max 0.001
_refine_ls_shift/su_mean 0.000
_refine_ls_structure_factor_coef Fsqd
_refine_ls_weighting_details 'calc w=1/[\s^2^(Fo^2^)+(0.1082P)^2^+29.7022P] where P=(Fo^2^+2Fc^2^)/3'
_refine_ls_weighting_scheme calc
_refine_ls_wR_factor_gt 0.1697
_refine_ls_wR_factor_ref 0.2041
_reflns_number_gt 5166
_reflns_number_total 8002
_reflns_threshold_expression >2sigma(I)
_cod_data_source_file b111462j.txt
_cod_data_source_block '[Co5(tpda)4(SO3CF3)2]'
_cod_depositor_comments
;
The following automatic conversions were performed:
'_symmetry_cell_setting' value 'Monoclinic' changed to 'monoclinic'
according to '/home/saulius/struct/CIF-dictionaries/cif_core.dic'
dictionary named 'cif_core.dic' version 2.4.1 from 2010-06-29.

Automatic conversion script
Id: cif_fix_enum 1527 2010-12-29 10:47:43Z saulius 

The following automatic conversions were performed:

'_exptl_crystal_density_meas' value 'not_measured' was changed to '?'
- the value is perceived as not measured.

Automatic conversion script
Id: cif_fix_values 3008 2015-01-20 13:52:24Z robertas 
;
_cod_original_sg_symbol_H-M C2/c
_cod_database_code 7011418

loop_
_symmetry_equiv_pos_as_xyz
'x, y, z'
'-x, y, -z+1/2'
'x+1/2, y+1/2, z'
'-x+1/2, y+1/2, -z+1/2'
'-x, -y, -z'
'x, -y, z-1/2'
'-x+1/2, -y+1/2, -z'
'x+1/2, -y+1/2, z-1/2'

loop_
_atom_site_label
_atom_site_type_symbol
_atom_site_fract_x
_atom_site_fract_y
_atom_site_fract_z
_atom_site_U_iso_or_equiv
_atom_site_adp_type
_atom_site_occupancy
_atom_site_symmetry_multiplicity
_atom_site_calc_flag
_atom_site_refinement_flags
_atom_site_disorder_assembly
_atom_site_disorder_group
Co1 Co 0.31023(2) 0.60817(4) 0.19089(3) 0.02006(19) Uani 1 1 d . . .
Co2 Co 0.40568(2) 0.60532(4) 0.22177(3) 0.01851(19) Uani 1 1 d . . .
Co3 Co 0.5000 0.60530(5) 0.2500 0.0173(2) Uani 1 2 d S . .
S1 S 0.15648(6) 0.63107(9) 0.15077(8) 0.0377(3) Uani 1 1 d . . .
O1 O 0.21519(13) 0.6037(2) 0.16120(18) 0.0268(7) Uani 1 1 d . . .
O2 O 0.13350(17) 0.6178(3) 0.2124(2) 0.0479(10) Uani 1 1 d . . .
O3 O 0.14350(19) 0.7135(3) 0.1144(3) 0.0637(13) Uani 1 1 d . . .
F1 F 0.12889(17) 0.4695(2) 0.1141(2) 0.0667(11) Uani 1 1 d . . .
F2 F 0.1392(2) 0.5519(3) 0.0281(2) 0.0842(15) Uani 1 1 d . . .
F3 F 0.06515(16) 0.5644(3) 0.0695(3) 0.0881(15) Uani 1 1 d . . .
N1 N 0.31569(15) 0.4799(3) 0.19050(19) 0.0232(8) Uani 1 1 d . . .
N2 N 0.40485(15) 0.4918(2) 0.26296(19) 0.0213(8) Uani 1 1 d . . .
N3 N 0.49820(15) 0.5155(2) 0.32007(19) 0.0203(8) Uani 1 1 d . . .
N4 N 0.40874(15) 0.5534(2) 0.13251(19) 0.0221(8) Uani 1 1 d . . .
N5 N 0.31765(16) 0.6065(2) 0.0928(2) 0.0230(8) Uani 1 1 d . . .
N6 N 0.31611(15) 0.7363(3) 0.19245(18) 0.0214(8) Uani 1 1 d . . .
N7 N 0.40799(15) 0.7182(2) 0.18016(19) 0.0217(8) Uani 1 1 d . . .
N8 N 0.49815(15) 0.6951(2) 0.32042(19) 0.0198(8) Uani 1 1 d . . .
N9 N 0.40471(15) 0.6588(2) 0.31130(19) 0.0207(8) Uani 1 1 d . . .
N10 N 0.31181(15) 0.6128(2) 0.2931(2) 0.0218(8) Uani 1 1 d . . .
C1 C 0.2753(2) 0.4326(3) 0.1455(3) 0.0279(10) Uani 1 1 d . . .
H1A H 0.2439 0.4629 0.1173 0.033 Uiso 1 1 calc R . .
C2 C 0.2776(2) 0.3441(3) 0.1389(3) 0.0332(11) Uani 1 1 d . . .
H2A H 0.2489 0.3134 0.1063 0.040 Uiso 1 1 calc R . .
C3 C 0.3234(2) 0.2995(3) 0.1813(3) 0.0324(11) Uani 1 1 d . . .
H3A H 0.3251 0.2375 0.1794 0.039 Uiso 1 1 calc R . .
C4 C 0.3658(2) 0.3451(3) 0.2257(3) 0.0289(10) Uani 1 1 d . . .
H4A H 0.3973 0.3150 0.2540 0.035 Uiso 1 1 calc R . .
C5 C 0.36237(18) 0.4371(3) 0.2289(2) 0.0228(9) Uani 1 1 d . . .
C6 C 0.45050(18) 0.4658(3) 0.3162(2) 0.0216(9) Uani 1 1 d . . .
C7 C 0.4499(2) 0.4002(3) 0.3659(2) 0.0271(10) Uani 1 1 d . . .
H7A H 0.4166 0.3668 0.3644 0.033 Uiso 1 1 calc R . .
C8 C 0.4987(2) 0.3844(3) 0.4175(3) 0.0321(11) Uani 1 1 d . . .
H8A H 0.4988 0.3391 0.4512 0.039 Uiso 1 1 calc R . .
C9 C 0.5472(2) 0.4334(3) 0.4209(2) 0.0283(10) Uani 1 1 d . . .
H9A H 0.5808 0.4210 0.4558 0.034 Uiso 1 1 calc R . .
C10 C 0.54630(19) 0.5014(3) 0.3723(2) 0.0227(9) Uani 1 1 d . . .
C11 C 0.36593(19) 0.5764(3) 0.0757(2) 0.0228(9) Uani 1 1 d . . .
C12 C 0.3701(2) 0.5769(3) 0.0042(2) 0.0263(10) Uani 1 1 d . . .
H12A H 0.4039 0.5570 -0.0079 0.032 Uiso 1 1 calc R . .
C13 C 0.3259(2) 0.6057(3) -0.0475(3) 0.0317(11) Uani 1 1 d . . .
H13A H 0.3285 0.6050 -0.0958 0.038 Uiso 1 1 calc R . .
C14 C 0.2768(2) 0.6363(4) -0.0295(3) 0.0317(11) Uani 1 1 d . . .
H14A H 0.2455 0.6562 -0.0651 0.038 Uiso 1 1 calc R . .
C15 C 0.2749(2) 0.6368(3) 0.0405(2) 0.0271(10) Uani 1 1 d . . .
H15A H 0.2420 0.6594 0.0531 0.032 Uiso 1 1 calc R . .
C16 C 0.27454(19) 0.7874(3) 0.2068(2) 0.0247(10) Uani 1 1 d . . .
H16A H 0.2406 0.7602 0.2126 0.030 Uiso 1 1 calc R . .
C17 C 0.2789(2) 0.8767(3) 0.2134(3) 0.0280(10) Uani 1 1 d . . .
H17A H 0.2485 0.9107 0.2225 0.034 Uiso 1 1 calc R . .
C18 C 0.3295(2) 0.9162(3) 0.2066(3) 0.0311(11) Uani 1 1 d . . .
H18A H 0.3338 0.9779 0.2111 0.037 Uiso 1 1 calc R . .
C19 C 0.3726(2) 0.8661(3) 0.1933(3) 0.0277(10) Uani 1 1 d . . .
H19A H 0.4071 0.8927 0.1888 0.033 Uiso 1 1 calc R . .
C20 C 0.36552(18) 0.7748(3) 0.1863(2) 0.0223(9) Uani 1 1 d . . .
C21 C 0.54599(18) 0.7427(3) 0.3461(2) 0.0223(9) Uani 1 1 d . . .
C22 C 0.5467(2) 0.8072(3) 0.3976(3) 0.0298(11) Uani 1 1 d . . .
H22A H 0.5807 0.8373 0.4185 0.036 Uiso 1 1 calc R . .
C23 C 0.4967(2) 0.8260(3) 0.4172(3) 0.0333(11) Uani 1 1 d . . .
H23A H 0.4960 0.8712 0.4507 0.040 Uiso 1 1 calc R . .
C24 C 0.4476(2) 0.7804(3) 0.3889(3) 0.0287(10) Uani 1 1 d . . .
H24A H 0.4130 0.7961 0.4009 0.034 Uiso 1 1 calc R . .
C25 C 0.44923(18) 0.7112(3) 0.3426(2) 0.0212(9) Uani 1 1 d . . .
C26 C 0.35905(18) 0.6426(3) 0.3402(2) 0.0210(9) Uani 1 1 d . . .
C27 C 0.3592(2) 0.6493(3) 0.4130(2) 0.0280(10) Uani 1 1 d . . .
H27A H 0.3922 0.6697 0.4456 0.034 Uiso 1 1 calc R . .
C28 C 0.3120(2) 0.6266(3) 0.4368(3) 0.0296(11) Uani 1 1 d . . .
H28A H 0.3121 0.6308 0.4859 0.036 Uiso 1 1 calc R . .
C29 C 0.2640(2) 0.5974(3) 0.3882(3) 0.0301(11) Uani 1 1 d . . .
H29A H 0.2306 0.5824 0.4035 0.036 Uiso 1 1 calc R . .
C30 C 0.2656(2) 0.5906(3) 0.3183(3) 0.0268(10) Uani 1 1 d . . .
H30A H 0.2329 0.5694 0.2856 0.032 Uiso 1 1 calc R . .
C31 C 0.1204(3) 0.5500(5) 0.0874(4) 0.0542(17) Uani 1 1 d . . .
C32 C 0.4349(8) 1.1626(6) 0.1229(10) 0.306(14) Uiso 1 1 d D A 1
H32A H 0.4239 1.1820 0.1668 0.368 Uiso 0.607(5) 1 calc PR B 1
H32B H 0.4683 1.1973 0.1179 0.368 Uiso 0.607(5) 1 calc PR B 1
H32C H 0.4239 1.1820 0.1668 0.368 Uiso 0.393(5) 1 calc PR B 2
H32D H 0.4683 1.1973 0.1179 0.368 Uiso 0.393(5) 1 calc PR B 2
Cl1 Cl 0.3794(2) 1.1821(4) 0.0505(3) 0.1209(19) Uiso 0.607(5) 1 d PD A 1
Cl2 Cl 0.4529(3) 1.0523(5) 0.1303(4) 0.159(3) Uiso 0.607(5) 1 d PD A 1
Cl1' Cl 0.4862(3) 1.2097(5) 0.1860(3) 0.096(2) Uiso 0.393(5) 1 d PD . 2
Cl2' Cl 0.4089(5) 1.0710(6) 0.1058(5) 0.142(4) Uiso 0.393(5) 1 d PD B 2

loop_
_atom_site_aniso_label
_atom_site_aniso_U_11
_atom_site_aniso_U_22
_atom_site_aniso_U_33
_atom_site_aniso_U_23
_atom_site_aniso_U_13
_atom_site_aniso_U_12
Co1 0.0181(3) 0.0206(3) 0.0210(3) 0.0001(2) 0.0035(2) -0.0011(2)
Co2 0.0172(3) 0.0185(3) 0.0196(3) -0.0002(2) 0.0038(2) -0.0002(2)
Co3 0.0168(4) 0.0165(4) 0.0187(4) 0.000 0.0038(3) 0.000
S1 0.0286(7) 0.0362(7) 0.0446(8) 0.0065(6) 0.0009(5) -0.0021(6)
O1 0.0160(16) 0.0314(19) 0.0311(18) -0.0019(14) 0.0014(13) -0.0031(13)
O2 0.035(2) 0.058(3) 0.055(3) 0.005(2) 0.0181(19) 0.0026(19)
O3 0.054(3) 0.044(3) 0.085(3) 0.027(2) -0.002(2) -0.002(2)
F1 0.067(2) 0.041(2) 0.080(3) 0.0026(19) -0.009(2) -0.0184(19)
F2 0.093(3) 0.109(4) 0.042(2) -0.012(2) -0.003(2) -0.027(3)
F3 0.038(2) 0.101(4) 0.105(4) 0.007(3) -0.027(2) -0.016(2)
N1 0.0194(18) 0.026(2) 0.0247(19) -0.0001(15) 0.0055(15) -0.0046(16)
N2 0.0180(18) 0.0205(19) 0.0248(19) 0.0002(15) 0.0032(14) -0.0009(15)
N3 0.0192(18) 0.0203(19) 0.0214(18) 0.0003(15) 0.0047(14) -0.0009(15)
N4 0.0214(19) 0.022(2) 0.0232(19) -0.0016(15) 0.0050(15) 0.0001(15)
N5 0.0205(19) 0.024(2) 0.0225(19) 0.0001(15) 0.0012(15) -0.0018(15)
N6 0.0203(18) 0.025(2) 0.0180(18) 0.0023(15) 0.0029(14) 0.0010(15)
N7 0.0206(18) 0.0197(19) 0.0250(19) -0.0007(15) 0.0059(15) -0.0008(15)
N8 0.0165(17) 0.0203(19) 0.0219(18) 0.0007(15) 0.0029(14) 0.0032(14)
N9 0.0175(17) 0.024(2) 0.0216(18) -0.0008(15) 0.0066(14) 0.0007(15)
N10 0.0190(19) 0.0204(19) 0.0268(19) 0.0021(15) 0.0073(15) 0.0003(15)
C1 0.024(2) 0.029(3) 0.029(2) -0.003(2) 0.0044(19) -0.005(2)
C2 0.034(3) 0.032(3) 0.033(3) -0.008(2) 0.004(2) -0.008(2)
C3 0.038(3) 0.021(2) 0.039(3) -0.001(2) 0.010(2) -0.006(2)
C4 0.031(3) 0.025(3) 0.032(3) 0.000(2) 0.008(2) -0.001(2)
C5 0.023(2) 0.024(2) 0.024(2) -0.0011(18) 0.0102(18) -0.0018(18)
C6 0.023(2) 0.021(2) 0.021(2) 0.0001(17) 0.0068(17) -0.0001(18)
C7 0.027(2) 0.027(3) 0.028(2) 0.0058(19) 0.0085(19) -0.0025(19)
C8 0.033(3) 0.029(3) 0.033(3) 0.012(2) 0.005(2) -0.002(2)
C9 0.028(2) 0.031(3) 0.023(2) 0.0076(19) 0.0009(19) -0.002(2)
C10 0.024(2) 0.022(2) 0.022(2) -0.0002(18) 0.0043(17) 0.0008(18)
C11 0.024(2) 0.019(2) 0.025(2) 0.0000(18) 0.0045(18) -0.0009(18)
C12 0.027(2) 0.031(3) 0.021(2) 0.0004(19) 0.0067(18) 0.000(2)
C13 0.034(3) 0.037(3) 0.023(2) 0.001(2) 0.005(2) -0.003(2)
C14 0.030(3) 0.039(3) 0.024(2) 0.002(2) 0.0027(19) -0.002(2)
C15 0.026(2) 0.026(2) 0.029(2) 0.0005(19) 0.0038(19) 0.004(2)
C16 0.023(2) 0.028(2) 0.023(2) -0.0003(19) 0.0034(18) 0.0011(19)
C17 0.025(2) 0.030(3) 0.030(3) -0.002(2) 0.0070(19) 0.004(2)
C18 0.031(3) 0.022(2) 0.041(3) 0.001(2) 0.010(2) 0.003(2)
C19 0.023(2) 0.024(2) 0.038(3) 0.002(2) 0.010(2) -0.0012(19)
C20 0.022(2) 0.025(2) 0.020(2) 0.0037(17) 0.0036(17) 0.0028(18)
C21 0.021(2) 0.022(2) 0.024(2) -0.0010(18) 0.0048(17) -0.0015(18)
C22 0.027(2) 0.030(3) 0.034(3) -0.012(2) 0.010(2) -0.005(2)
C23 0.032(3) 0.034(3) 0.035(3) -0.014(2) 0.011(2) -0.004(2)
C24 0.024(2) 0.029(3) 0.035(3) -0.008(2) 0.011(2) -0.001(2)
C25 0.020(2) 0.022(2) 0.022(2) 0.0010(17) 0.0056(17) 0.0018(17)
C26 0.022(2) 0.017(2) 0.024(2) 0.0037(17) 0.0036(17) 0.0028(17)
C27 0.025(2) 0.032(3) 0.026(2) -0.001(2) 0.0044(19) -0.002(2)
C28 0.031(3) 0.033(3) 0.027(2) 0.006(2) 0.011(2) 0.002(2)
C29 0.027(2) 0.032(3) 0.035(3) 0.005(2) 0.016(2) -0.003(2)
C30 0.021(2) 0.027(2) 0.032(3) 0.0040(19) 0.0043(19) -0.0022(19)
C31 0.039(3) 0.062(4) 0.052(4) 0.009(3) -0.009(3) -0.012(3)

loop_
_atom_type_symbol
_atom_type_description
_atom_type_scat_dispersion_real
_atom_type_scat_dispersion_imag
_atom_type_scat_source
C C 0.0033 0.0016 'International Tables Vol C Tables 4.2.6.8 and 6.1.1.4'
H H 0.0000 0.0000 'International Tables Vol C Tables 4.2.6.8 and 6.1.1.4'
N N 0.0061 0.0033 'International Tables Vol C Tables 4.2.6.8 and 6.1.1.4'
O O 0.0106 0.0060 'International Tables Vol C Tables 4.2.6.8 and 6.1.1.4'
F F 0.0171 0.0103 'International Tables Vol C Tables 4.2.6.8 and 6.1.1.4'
S S 0.1246 0.1234 'International Tables Vol C Tables 4.2.6.8 and 6.1.1.4'
Cl Cl 0.1484 0.1585 'International Tables Vol C Tables 4.2.6.8 and 6.1.1.4'
Co Co 0.3494 0.9721 'International Tables Vol C Tables 4.2.6.8 and 6.1.1.4'

loop_
_geom_angle_atom_site_label_1
_geom_angle_atom_site_label_2
_geom_angle_atom_site_label_3
_geom_angle
_geom_angle_site_symmetry_1
_geom_angle_site_symmetry_3
_geom_angle_publ_flag
N5 Co1 N6 90.31(15) . . ?
N5 Co1 N1 87.83(15) . . ?
N6 Co1 N1 172.10(15) . . ?
N5 Co1 N10 173.61(15) . . ?
N6 Co1 N10 87.92(15) . . ?
N1 Co1 N10 93.10(15) . . ?
N5 Co1 O1 93.86(14) . . ?
N6 Co1 O1 95.78(13) . . ?
N1 Co1 O1 92.00(13) . . ?
N10 Co1 O1 92.43(14) . . ?
N5 Co1 Co2 86.63(11) . . ?
N6 Co1 Co2 87.06(11) . . ?
N1 Co1 Co2 85.17(11) . . ?
N10 Co1 Co2 87.16(11) . . ?
O1 Co1 Co2 177.11(9) . . ?
N7 Co2 N2 178.81(16) . . ?
N7 Co2 N4 89.07(16) . . ?
N2 Co2 N4 90.32(16) . . ?
N7 Co2 N9 90.15(16) . . ?
N2 Co2 N9 90.44(16) . . ?
N4 Co2 N9 178.35(15) . . ?
N7 Co2 Co3 88.66(11) . . ?
N2 Co2 Co3 90.30(11) . . ?
N4 Co2 Co3 88.44(11) . . ?
N9 Co2 Co3 90.09(11) . . ?
N7 Co2 Co1 89.86(11) . . ?
N2 Co2 Co1 91.17(11) . . ?
N4 Co2 Co1 90.98(11) . . ?
N9 Co2 Co1 90.47(11) . . ?
Co3 Co2 Co1 178.42(4) . . ?
N3 Co3 N3 89.7(2) 2_655 . ?
N3 Co3 N8 179.85(17) 2_655 . ?
N3 Co3 N8 90.14(15) . . ?
N3 Co3 N8 90.14(15) 2_655 2_655 ?
N3 Co3 N8 179.85(17) . 2_655 ?
N8 Co3 N8 90.0(2) . 2_655 ?
N3 Co3 Co2 90.79(11) 2_655 . ?
N3 Co3 Co2 89.22(11) . . ?
N8 Co3 Co2 89.17(10) . . ?
N8 Co3 Co2 90.81(10) 2_655 . ?
N3 Co3 Co2 89.22(11) 2_655 2_655 ?
N3 Co3 Co2 90.79(11) . 2_655 ?
N8 Co3 Co2 90.81(10) . 2_655 ?
N8 Co3 Co2 89.17(10) 2_655 2_655 ?
Co2 Co3 Co2 179.98(5) . 2_655 ?
O2 S1 O3 116.4(3) . . ?
O2 S1 O1 113.3(2) . . ?
O3 S1 O1 114.7(2) . . ?
O2 S1 C31 104.1(3) . . ?
O3 S1 C31 104.4(3) . . ?
O1 S1 C31 101.7(3) . . ?
S1 O1 Co1 160.5(2) . . ?
C1 N1 C5 118.5(4) . . ?
C1 N1 Co1 119.6(3) . . ?
C5 N1 Co1 121.5(3) . . ?
C5 N2 C6 124.5(4) . . ?
C5 N2 Co2 115.5(3) . . ?
C6 N2 Co2 119.1(3) . . ?
C6 N3 C10 121.2(4) . . ?
C6 N3 Co3 120.5(3) . . ?
C10 N3 Co3 118.3(3) . . ?
C10 N4 C11 124.2(4) 2_655 . ?
C10 N4 Co2 119.7(3) 2_655 . ?
C11 N4 Co2 115.9(3) . . ?
C15 N5 C11 119.0(4) . . ?
C15 N5 Co1 119.9(3) . . ?
C11 N5 Co1 121.0(3) . . ?
C16 N6 C20 118.5(4) . . ?
C16 N6 Co1 121.7(3) . . ?
C20 N6 Co1 119.4(3) . . ?
C20 N7 C21 123.2(4) . 2_655 ?
C20 N7 Co2 116.1(3) . . ?
C21 N7 Co2 120.3(3) 2_655 . ?
C21 N8 C25 120.9(4) . . ?
C21 N8 Co3 118.7(3) . . ?
C25 N8 Co3 120.4(3) . . ?
C25 N9 C26 123.6(4) . . ?
C25 N9 Co2 118.6(3) . . ?
C26 N9 Co2 117.8(3) . . ?
C30 N10 C26 118.6(4) . . ?
C30 N10 Co1 121.3(3) . . ?
C26 N10 Co1 120.1(3) . . ?
C2 C1 N1 123.3(5) . . ?
C1 C2 C3 118.3(5) . . ?
C4 C3 C2 120.1(5) . . ?
C3 C4 C5 119.4(5) . . ?
N1 C5 N2 113.9(4) . . ?
N1 C5 C4 120.2(4) . . ?
N2 C5 C4 125.6(4) . . ?
N3 C6 N2 113.7(4) . . ?
N3 C6 C7 120.1(4) . . ?
N2 C6 C7 126.0(4) . . ?
C8 C7 C6 118.9(4) . . ?
C7 C8 C9 121.1(4) . . ?
C8 C9 C10 119.2(4) . . ?
N4 C10 N3 114.5(4) 2_655 . ?
N4 C10 C9 125.9(4) 2_655 . ?
N3 C10 C9 119.5(4) . . ?
N5 C11 N4 115.1(4) . . ?
N5 C11 C12 119.6(4) . . ?
N4 C11 C12 125.2(4) . . ?
C13 C12 C11 120.1(4) . . ?
C12 C13 C14 119.9(5) . . ?
C15 C14 C13 118.3(5) . . ?
N5 C15 C14 123.1(5) . . ?
N6 C16 C17 123.3(4) . . ?
C16 C17 C18 118.1(4) . . ?
C19 C18 C17 120.0(5) . . ?
C18 C19 C20 119.4(4) . . ?
N6 C20 N7 115.3(4) . . ?
N6 C20 C19 120.7(4) . . ?
N7 C20 C19 123.8(4) . . ?
N8 C21 N7 114.4(4) . 2_655 ?
N8 C21 C22 120.5(4) . . ?
N7 C21 C22 125.0(4) 2_655 . ?
C23 C22 C21 118.2(4) . . ?
C24 C23 C22 121.2(4) . . ?
C23 C24 C25 119.4(4) . . ?
N9 C25 N8 114.0(4) . . ?
N9 C25 C24 126.4(4) . . ?
N8 C25 C24 119.4(4) . . ?
N10 C26 N9 114.9(4) . . ?
N10 C26 C27 120.0(4) . . ?
N9 C26 C27 125.0(4) . . ?
C28 C27 C26 120.3(4) . . ?
C27 C28 C29 119.2(4) . . ?
C30 C29 C28 119.0(4) . . ?
N10 C30 C29 123.1(4) . . ?
F3 C31 F2 107.2(5) . . ?
F3 C31 F1 108.3(5) . . ?
F2 C31 F1 107.6(6) . . ?
F3 C31 S1 111.5(5) . . ?
F2 C31 S1 111.0(4) . . ?
F1 C31 S1 111.1(4) . . ?
Cl1 C32 Cl2 111.6(6) . . ?

loop_
_geom_bond_atom_site_label_1
_geom_bond_atom_site_label_2
_geom_bond_distance
_geom_bond_site_symmetry_2
_geom_bond_publ_flag
Co1 N5 1.944(4) . ?
Co1 N6 1.962(4) . ?
Co1 N1 1.964(4) . ?
Co1 N10 1.969(4) . ?
Co1 O1 2.244(3) . ?
Co1 Co2 2.2532(8) . ?
Co2 N7 1.909(4) . ?
Co2 N2 1.911(4) . ?
Co2 N4 1.916(4) . ?
Co2 N9 1.919(4) . ?
Co2 Co3 2.2252(5) . ?
Co3 N3 1.935(4) 2_655 ?
Co3 N3 1.935(4) . ?
Co3 N8 1.940(4) . ?
Co3 N8 1.940(4) 2_655 ?
Co3 Co2 2.2252(6) 2_655 ?
S1 O2 1.439(4) . ?
S1 O3 1.442(4) . ?
S1 O1 1.452(3) . ?
S1 C31 1.820(7) . ?
F1 C31 1.331(8) . ?
F2 C31 1.327(8) . ?
F3 C31 1.322(7) . ?
N1 C1 1.360(6) . ?
N1 C5 1.370(6) . ?
N2 C5 1.372(6) . ?
N2 C6 1.386(5) . ?
N3 C6 1.370(6) . ?
N3 C10 1.374(5) . ?
N4 C10 1.368(6) 2_655 ?
N4 C11 1.374(6) . ?
N5 C15 1.354(6) . ?
N5 C11 1.366(6) . ?
N6 C16 1.352(6) . ?
N6 C20 1.363(6) . ?
N7 C20 1.370(6) . ?
N7 C21 1.378(6) 2_655 ?
N8 C21 1.363(6) . ?
N8 C25 1.371(5) . ?
N9 C25 1.368(6) . ?
N9 C26 1.370(6) . ?
N10 C30 1.361(6) . ?
N10 C26 1.367(6) . ?
C1 C2 1.361(7) . ?
C2 C3 1.397(7) . ?
C3 C4 1.369(7) . ?
C4 C5 1.410(7) . ?
C6 C7 1.390(6) . ?
C7 C8 1.383(7) . ?
C8 C9 1.384(7) . ?
C9 C10 1.397(6) . ?
C10 N4 1.368(6) 2_655 ?
C11 C12 1.407(6) . ?
C12 C13 1.362(7) . ?
C13 C14 1.394(7) . ?
C14 C15 1.365(7) . ?
C16 C17 1.372(7) . ?
C17 C18 1.399(7) . ?
C18 C19 1.367(7) . ?
C19 C20 1.409(7) . ?
C21 N7 1.378(6) 2_655 ?
C21 C22 1.397(6) . ?
C22 C23 1.380(7) . ?
C23 C24 1.380(7) . ?
C24 C25 1.391(6) . ?
C26 C27 1.410(6) . ?
C27 C28 1.372(7) . ?
C28 C29 1.392(7) . ?
C29 C30 1.366(7) . ?
C32 Cl1 1.731(8) . ?
C32 Cl2 1.740(9) . ?
Cl1' Cl1' 2.411(13) 2_655 ?
